data_9013297
loop_
_publ_author_name
'Bonazzi, P.'
'Holtstam, D.'
'Bindi, L.'
'Nysten, P.'
'Capitani, G.'

_publ_section_title
;Multi-analytical approach to solve the puzzle of an allanite-subgroup mineral
 from Kesebol, Vastra Gotaland, Sweden Locality: Kesebol, Vastra Gotaland,
 Sweden Note: K3-700 sample
;
_journal_name_full 'American Mineralogist'
_journal_page_first 121
_journal_page_last 134
_journal_paper_doi 10.2138/am.2009.2998
_journal_volume 94
_journal_year 2009
_chemical_compound_source 'Kesebol, Vastra Gotaland, Sweden'
_chemical_formula_sum 'Al1.059 Ca1.43 Ce0.188 Fe0.265 Mn2.059 O13 Si3'
_chemical_name_mineral 'Allanite-subgroup mineral'
_space_group_IT_number 11
_symmetry_space_group_name_Hall '-P 2yb'
_symmetry_space_group_name_H-M 'P 1 21/m 1'
_cell_angle_alpha 90
_cell_angle_beta 115.35
_cell_angle_gamma 90
_cell_length_a 8.891
_cell_length_b 5.696
_cell_length_c 10.350
_cell_formula_units_Z 2
_cell_volume 473.685
_database_code_amcsd 0004812
_exptl_crystal_density_diffrn 3.732
_cod_original_formula_sum 'Mn2.059 Ca1.43 Ce.188 Fe.265 Al1.059 Si3 O13'
_cod_database_code 9013297

loop_
_space_group_symop_operation_xyz
x,y,z
x,1/2-y,z
-x,1/2+y,-z
-x,-y,-z

loop_
_atom_site_aniso_label
_atom_site_aniso_U_11
_atom_site_aniso_U_22
_atom_site_aniso_U_33
_atom_site_aniso_U_12
_atom_site_aniso_U_13
_atom_site_aniso_U_23
MnA1 0.02083 0.01204 0.01720 0.00000 0.01295 0.00000
CaA1 0.02083 0.01204 0.01720 0.00000 0.01295 0.00000
CaA2 0.01414 0.01892 0.01393 0.00000 0.00500 0.00000
CeA2 0.01414 0.01892 0.01393 0.00000 0.00500 0.00000
FeM2 0.00963 0.00988 0.01363 0.00093 0.00467 -0.00062
AlM2 0.00963 0.00988 0.01363 0.00093 0.00467 -0.00062
AlM1 0.00921 0.00798 0.01459 -0.00045 0.00419 -0.00028
MnM1 0.00921 0.00798 0.01459 -0.00045 0.00419 -0.00028
MnM3 0.00806 0.00987 0.01346 0.00000 0.00248 0.00000
AlM3 0.00806 0.00987 0.01346 0.00000 0.00248 0.00000
Si1 0.00849 0.00772 0.01331 0.00000 0.00452 0.00000
Si2 0.01092 0.00977 0.01458 0.00000 0.00707 0.00000
Si3 0.00700 0.00956 0.01183 0.00000 0.00452 0.00000
O1 0.01379 0.01135 0.02736 0.00272 0.01001 0.00252
O2 0.01254 0.01357 0.01765 -0.00219 0.00737 -0.00104
O3 0.01293 0.00973 0.02212 0.00036 0.00267 -0.00191
O4 0.01069 0.01268 0.01392 0.00000 0.00428 0.00000
O5 0.01218 0.01432 0.01671 0.00000 0.00476 0.00000
O6 0.01515 0.01362 0.02054 0.00000 0.01144 0.00000
O7 0.01358 0.01592 0.01938 0.00000 0.00360 0.00000
O8 0.01401 0.03660 0.02394 0.00000 0.01205 0.00000
O9 0.02793 0.03407 0.01891 0.00000 0.01456 0.00000
O10 0.01235 0.01173 0.02131 0.00000 0.01021 0.00000

loop_
_atom_site_label
_atom_site_fract_x
_atom_site_fract_y
_atom_site_fract_z
_atom_site_occupancy
_atom_site_U_iso_or_equiv
MnA1 0.76241 0.75000 0.14949 0.38286 0.01501
CaA1 0.76241 0.75000 0.14949 0.61714 0.01501
CaA2 0.61123 0.75000 0.42393 0.81246 0.01602
CeA2 0.61123 0.75000 0.42393 0.18754 0.01602
FeM2 0.00000 0.00000 0.50000 0.26452 0.01116
AlM2 0.00000 0.00000 0.50000 0.73548 0.01116
AlM1 0.00000 0.00000 0.00000 0.29030 0.01091
MnM1 0.00000 0.00000 0.00000 0.70970 0.01091
MnM3 0.29969 0.25000 0.22165 0.96690 0.01121
AlM3 0.29969 0.25000 0.22165 0.03310 0.01121
Si1 0.34436 0.75000 0.04362 1.00000 0.00989
Si2 0.68799 0.25000 0.26941 1.00000 0.01120
Si3 0.19050 0.75000 0.32273 1.00000 0.00929
O1 0.24130 0.99217 0.03694 1.00000 0.01709
O2 0.31596 0.97788 0.35936 1.00000 0.01427
O3 0.79755 0.01402 0.32870 1.00000 0.01662
O4 0.05937 0.25000 0.12938 1.00000 0.01278
O5 0.04624 0.75000 0.15382 1.00000 0.01490
O6 0.08270 0.75000 0.41711 1.00000 0.01511
O7 0.51840 0.75000 0.17949 1.00000 0.01750
O8 0.53741 0.25000 0.31613 1.00000 0.02348
O9 0.61431 0.25000 0.09533 1.00000 0.02539
O10 0.09308 0.25000 0.44296 1.00000 0.01408

loop_
_cod_related_entry_id
_cod_related_entry_database
_cod_related_entry_code
1 AMCSD 0004812
